data_2017437
loop_
_publ_author_name
'Titi, Hatem M.'
'Goldberg, Israel'

_publ_section_title
;
 Hydrogen bonding and \p--\p interactions in
 1-benzofuran-2,3-dicarboxylic acid and its 1:1 cocrystals with
 pyridine, phenazine and 1,4-phenylenediamine
;
_journal_coeditor_code GD3317
_journal_issue 12
_journal_name_full 'Acta Crystallographica Section C'
_journal_page_first o639
_journal_page_last o644
_journal_paper_doi 10.1107/S0108270109047519
_journal_volume 65
_journal_year 2009
_chemical_formula_iupac 'C12 H9 N2 + , C10 H5 O5 -'
_chemical_formula_moiety 'C12 H9 N2 + , C10 H5 O5 -'
_chemical_formula_sum 'C22 H14 N2 O5'
_chemical_formula_weight 386.35
_chemical_name_systematic
;
Phenazinium 3-carboxylato-1-benzofuran-2-carboxylic acid
;
_space_group_IT_number 7
_symmetry_cell_setting monoclinic
_symmetry_space_group_name_Hall 'P -2yac'
_symmetry_space_group_name_H-M 'P 1 n 1'
_atom_sites_solution_hydrogens geom
_atom_sites_solution_primary direct
_atom_sites_solution_secondary difmap
_audit_creation_method SHELXL97
_cell_angle_alpha 90.00
_cell_angle_beta 90.3794(18)
_cell_angle_gamma 90.00
_cell_formula_units_Z 2
_cell_length_a 5.3881(2)
_cell_length_b 8.3227(4)
_cell_length_c 18.6514(11)
_cell_measurement_reflns_used 2631
_cell_measurement_temperature 110(2)
_cell_measurement_theta_max 27.83
_cell_measurement_theta_min 2.32
_cell_volume 836.38(7)
_computing_cell_refinement 'DENZO (Otwinowski & Minor, 1997)'
_computing_data_collection 'COLLECT (Nonius, 1999)'
_computing_data_reduction 'DENZO (Otwinowski & Minor, 1997)'
_computing_molecular_graphics
;
ORTEPIII (Burnett & Johnson, 1996) and Mercury (Macrae <i>et al.</i>,
2006)
;
_computing_publication_material 'SHELXL97 (Sheldrick, 2008)'
_computing_structure_refinement 'SHELXL97 (Sheldrick, 2008)'
_computing_structure_solution 'SIR97 (Altomare <i>et al.</i>,  1994)'
_diffrn_ambient_temperature 110(2)
_diffrn_detector_area_resol_mean 12.8
_diffrn_measured_fraction_theta_full 0.992
_diffrn_measured_fraction_theta_max 0.992
_diffrn_measurement_device_type 'Nonius KappaCCD area-detector'
_diffrn_measurement_method '1 deg. \f and \w scans'
_diffrn_radiation_monochromator graphite
_diffrn_radiation_source 'fine-focus sealed tube'
_diffrn_radiation_type MoK\a
_diffrn_radiation_wavelength 0.71073
_diffrn_reflns_av_R_equivalents 0.0443
_diffrn_reflns_av_sigmaI/netI 0.0758
_diffrn_reflns_limit_h_max 7
_diffrn_reflns_limit_h_min -6
_diffrn_reflns_limit_k_max 10
_diffrn_reflns_limit_k_min -10
_diffrn_reflns_limit_l_max 24
_diffrn_reflns_limit_l_min -21
_diffrn_reflns_number 7323
_diffrn_reflns_theta_full 27.83
_diffrn_reflns_theta_max 27.83
_diffrn_reflns_theta_min 3.28
_diffrn_standards_number 0
_exptl_absorpt_coefficient_mu 0.111
_exptl_absorpt_correction_type none
_exptl_crystal_colour yellow
_exptl_crystal_density_diffrn 1.534
_exptl_crystal_density_method 'not measured'
_exptl_crystal_description plate
_exptl_crystal_F_000 400
_exptl_crystal_size_max 0.50
_exptl_crystal_size_mid 0.40
_exptl_crystal_size_min 0.20
_refine_diff_density_max 0.284
_refine_diff_density_min -0.214
_refine_ls_extinction_coef 0.014(4)
_refine_ls_extinction_expression Fc^*^=kFc[1+0.001xFc^2^\l^3^/sin(2\q)]^-1/4^
_refine_ls_extinction_method 'SHELXL97 (Sheldrick, 2008)'
_refine_ls_goodness_of_fit_ref 1.024
_refine_ls_hydrogen_treatment mixed
_refine_ls_matrix_type full
_refine_ls_number_parameters 269
_refine_ls_number_reflns 1970
_refine_ls_number_restraints 2
_refine_ls_restrained_S_all 1.023
_refine_ls_R_factor_all 0.0810
_refine_ls_R_factor_gt 0.0448
_refine_ls_shift/su_max 0.002
_refine_ls_shift/su_mean 0.000
_refine_ls_structure_factor_coef Fsqd
_refine_ls_weighting_details 'calc w = 1/[\s^2^(Fo^2^)+(0.0543P)^2^] where P=(Fo^2^+2Fc^2^)/3'
_refine_ls_weighting_scheme calc
_refine_ls_wR_factor_gt 0.0918
_refine_ls_wR_factor_ref 0.1051
_reflns_number_gt 1352
_reflns_number_total 1970
_reflns_threshold_expression I>2\s(I)
_cod_data_source_file gd3317.cif
_cod_data_source_block III
_cod_original_sg_symbol_H-M 'P n'
_cod_database_code 2017437
_cod_database_fobs_code 2017437

loop_
_symmetry_equiv_pos_as_xyz
'x, y, z'
'x+1/2, -y, z+1/2'

loop_
_atom_site_type_symbol
_atom_site_label
_atom_site_fract_x
_atom_site_fract_y
_atom_site_fract_z
_atom_site_U_iso_or_equiv
_atom_site_adp_type
_atom_site_calc_flag
_atom_site_refinement_flags
_atom_site_occupancy
_atom_site_disorder_assembly
_atom_site_disorder_group
O O1 -0.0823(4) 0.0534(3) 0.33621(13) 0.0288(6) Uani d . 1 . .
C C2 0.0873(6) 0.1450(4) 0.37378(18) 0.0267(8) Uani d . 1 . .
C C3 0.2624(6) 0.2099(4) 0.32969(19) 0.0255(8) Uani d . 1 . .
C C4 0.2029(6) 0.1535(4) 0.25793(18) 0.0244(8) Uani d . 1 . .
C C5 0.3084(6) 0.1660(4) 0.18949(18) 0.0272(8) Uani d . 1 . .
H H5 0.4541 0.2280 0.1821 0.033 Uiso calc R 1 . .
C C6 0.1955(6) 0.0862(4) 0.13342(19) 0.0291(8) Uani d . 1 . .
H H6 0.2662 0.0924 0.0870 0.035 Uiso calc R 1 . .
C C7 -0.0216(6) -0.0040(5) 0.14333(18) 0.0323(9) Uani d . 1 . .
H H7 -0.0965 -0.0555 0.1032 0.039 Uiso calc R 1 . .
C C8 -0.1290(6) -0.0196(5) 0.21002(18) 0.0287(8) Uani d . 1 . .
H H8 -0.2757 -0.0805 0.2174 0.034 Uiso calc R 1 . .
C C9 -0.0080(6) 0.0599(4) 0.26538(18) 0.0258(8) Uani d . 1 . .
C C10 0.0409(7) 0.1437(5) 0.45215(19) 0.0306(9) Uani d . 1 . .
O O11 0.1996(5) 0.2263(3) 0.49206(14) 0.0373(7) Uani d . 1 . .
H H11 0.312(8) 0.288(6) 0.461(2) 0.045 Uiso d . 1 . .
O O12 -0.1297(4) 0.0690(3) 0.47726(13) 0.0383(7) Uani d . 1 . .
C C13 0.4685(6) 0.3198(4) 0.3483(2) 0.0290(8) Uani d . 1 . .
O O14 0.5928(4) 0.3723(3) 0.29539(13) 0.0324(6) Uani d . 1 . .
O O15 0.5115(4) 0.3595(3) 0.41287(13) 0.0351(7) Uani d . 1 . .
C C16 0.9288(6) 0.4975(5) 0.16645(19) 0.0309(9) Uani d . 1 . .
H H16 0.7843 0.4349 0.1746 0.037 Uiso calc R 1 . .
C C17 1.0186(7) 0.5167(5) 0.09880(19) 0.0330(9) Uani d . 1 . .
H H17 0.9324 0.4690 0.0596 0.040 Uiso calc R 1 . .
C C18 1.2367(7) 0.6057(5) 0.0857(2) 0.0336(9) Uani d . 1 . .
H H18 1.2961 0.6159 0.0380 0.040 Uiso calc R 1 . .
C C19 1.3626(6) 0.6769(4) 0.14050(19) 0.0301(8) Uani d . 1 . .
H H19 1.5097 0.7360 0.1310 0.036 Uiso calc R 1 . .
C C20 1.2749(6) 0.6632(4) 0.21200(19) 0.0259(8) Uani d . 1 . .
N N21 1.3953(5) 0.7381(4) 0.26556(16) 0.0277(7) Uani d . 1 . .
C C22 1.3032(6) 0.7270(4) 0.3321(2) 0.0274(8) Uani d . 1 . .
C C23 1.4220(6) 0.8082(5) 0.38998(19) 0.0290(8) Uani d . 1 . .
H H23 1.5665 0.8707 0.3818 0.035 Uiso calc R 1 . .
C C24 1.3275(6) 0.7959(5) 0.4571(2) 0.0325(9) Uani d . 1 . .
H H24 1.4084 0.8494 0.4957 0.039 Uiso calc R 1 . .
C C25 1.1094(7) 0.7041(5) 0.4708(2) 0.0329(9) Uani d . 1 . .
H H25 1.0456 0.6993 0.5181 0.039 Uiso calc R 1 . .
C C26 0.9915(6) 0.6236(5) 0.41720(19) 0.0295(8) Uani d . 1 . .
H H26 0.8491 0.5604 0.4271 0.035 Uiso calc R 1 . .
C C27 1.0827(6) 0.6349(4) 0.34679(19) 0.0260(8) Uani d . 1 . .
N N28 0.9682(5) 0.5593(4) 0.29184(15) 0.0266(7) Uani d . 1 . .
H H28 0.815(7) 0.492(5) 0.3054(19) 0.032 Uiso d . 1 . .
C C29 1.0546(6) 0.5726(4) 0.22423(19) 0.0255(8) Uani d . 1 . .

loop_
_atom_site_aniso_label
_atom_site_aniso_U_11
_atom_site_aniso_U_22
_atom_site_aniso_U_33
_atom_site_aniso_U_12
_atom_site_aniso_U_13
_atom_site_aniso_U_23
O1 0.0291(12) 0.0321(15) 0.0254(13) -0.0022(11) 0.0041(10) 0.0000(11)
C2 0.0262(18) 0.026(2) 0.028(2) 0.0021(14) 0.0001(15) 0.0008(15)
C3 0.0239(17) 0.0255(19) 0.0271(19) 0.0053(14) 0.0008(14) 0.0036(15)
C4 0.0245(18) 0.026(2) 0.0225(18) 0.0053(14) 0.0003(14) -0.0010(15)
C5 0.0232(17) 0.029(2) 0.029(2) -0.0011(14) 0.0014(14) 0.0032(16)
C6 0.034(2) 0.032(2) 0.0211(19) 0.0011(16) 0.0031(14) -0.0004(15)
C7 0.032(2) 0.035(2) 0.030(2) 0.0029(16) -0.0047(16) -0.0034(18)
C8 0.0268(17) 0.032(2) 0.027(2) -0.0010(15) 0.0032(14) 0.0003(16)
C9 0.0242(17) 0.026(2) 0.0268(19) 0.0025(14) 0.0037(14) 0.0007(15)
C10 0.034(2) 0.033(2) 0.0241(19) 0.0070(16) 0.0040(15) -0.0006(17)
O11 0.0417(15) 0.0456(18) 0.0247(14) -0.0023(13) 0.0058(11) -0.0005(13)
O12 0.0410(15) 0.0430(17) 0.0312(15) -0.0055(13) 0.0117(12) 0.0030(12)
C13 0.0259(18) 0.028(2) 0.033(2) 0.0015(14) -0.0008(15) 0.0004(16)
O14 0.0298(13) 0.0373(15) 0.0303(15) -0.0072(11) 0.0051(10) 0.0029(12)
O15 0.0365(15) 0.0419(16) 0.0270(15) -0.0064(12) -0.0035(11) -0.0028(12)
C16 0.0259(18) 0.032(2) 0.035(2) -0.0004(15) 0.0000(16) -0.0002(17)
C17 0.034(2) 0.035(2) 0.030(2) -0.0023(17) -0.0026(15) -0.0004(17)
C18 0.035(2) 0.038(2) 0.028(2) 0.0030(17) 0.0056(15) 0.0030(17)
C19 0.0249(17) 0.033(2) 0.033(2) 0.0018(16) 0.0023(15) 0.0019(17)
C20 0.0223(17) 0.028(2) 0.0274(19) 0.0010(14) 0.0015(14) 0.0001(16)
N21 0.0236(15) 0.0295(18) 0.0299(18) 0.0006(13) 0.0003(12) 0.0012(14)
C22 0.0256(19) 0.027(2) 0.029(2) 0.0002(15) 0.0008(15) 0.0019(16)
C23 0.0290(18) 0.027(2) 0.031(2) -0.0001(15) -0.0021(15) 0.0016(15)
C24 0.0309(19) 0.034(2) 0.033(2) 0.0043(16) -0.0035(16) -0.0017(17)
C25 0.036(2) 0.034(2) 0.028(2) 0.0055(17) 0.0000(16) 0.0024(18)
C26 0.0279(18) 0.033(2) 0.028(2) 0.0015(16) 0.0015(15) -0.0004(17)
C27 0.0253(18) 0.0241(19) 0.028(2) 0.0027(15) -0.0033(14) 0.0013(16)
N28 0.0251(15) 0.0259(18) 0.0288(18) -0.0004(12) -0.0003(13) 0.0006(13)
C29 0.0215(17) 0.029(2) 0.0256(19) 0.0025(14) 0.0011(14) 0.0042(16)

loop_
_atom_type_symbol
_atom_type_description
_atom_type_scat_dispersion_real
_atom_type_scat_dispersion_imag
_atom_type_scat_source
C C 0.0033 0.0016 'International Tables Vol C Tables 4.2.6.8 and 6.1.1.4'
H H 0.0000 0.0000 'International Tables Vol C Tables 4.2.6.8 and 6.1.1.4'
N N 0.0061 0.0033 'International Tables Vol C Tables 4.2.6.8 and 6.1.1.4'
O O 0.0106 0.0060 'International Tables Vol C Tables 4.2.6.8 and 6.1.1.4'

loop_
_geom_angle_atom_site_label_1
_geom_angle_atom_site_label_2
_geom_angle_atom_site_label_3
_geom_angle_site_symmetry_1
_geom_angle_site_symmetry_3
_geom_angle
_geom_angle_publ_flag
C2 O1 C9 . . 105.6(3) ?
C3 C2 O1 . . 111.8(3) ?
C3 C2 C10 . . 135.8(3) ?
O1 C2 C10 . . 112.4(3) ?
C2 C3 C4 . . 106.1(3) ?
C2 C3 C13 . . 128.6(3) ?
C4 C3 C13 . . 125.2(3) ?
C9 C4 C5 . . 118.0(3) ?
C9 C4 C3 . . 105.4(3) ?
C5 C4 C3 . . 136.5(3) ?
C6 C5 C4 . . 118.3(3) ?
C6 C5 H5 . . 120.8 ?
C4 C5 H5 . . 120.8 ?
C5 C6 C7 . . 121.5(3) ?
C5 C6 H6 . . 119.2 ?
C7 C6 H6 . . 119.2 ?
C8 C7 C6 . . 121.6(3) ?
C8 C7 H7 . . 119.2 ?
C6 C7 H7 . . 119.2 ?
C7 C8 C9 . . 115.4(3) ?
C7 C8 H8 . . 122.3 ?
C9 C8 H8 . . 122.3 ?
O1 C9 C8 . . 123.7(3) ?
O1 C9 C4 . . 111.1(3) ?
C8 C9 C4 . . 125.2(3) ?
O12 C10 O11 . . 122.7(3) ?
O12 C10 C2 . . 121.3(3) ?
O11 C10 C2 . . 116.0(3) ?
C10 O11 H11 . . 110(2) ?
O15 C13 O14 . . 123.6(3) ?
O15 C13 C3 . . 121.0(3) ?
O14 C13 C3 . . 115.4(3) ?
C17 C16 C29 . . 118.8(3) ?
C17 C16 H16 . . 120.6 ?
C29 C16 H16 . . 120.6 ?
C16 C17 C18 . . 121.5(3) ?
C16 C17 H17 . . 119.2 ?
C18 C17 H17 . . 119.2 ?
C19 C18 C17 . . 120.7(3) ?
C19 C18 H18 . . 119.7 ?
C17 C18 H18 . . 119.7 ?
C18 C19 C20 . . 120.2(3) ?
C18 C19 H19 . . 119.9 ?
C20 C19 H19 . . 119.9 ?
N21 C20 C19 . . 119.9(3) ?
N21 C20 C29 . . 121.7(3) ?
C19 C20 C29 . . 118.3(3) ?
C22 N21 C20 . . 118.5(3) ?
N21 C22 C23 . . 120.1(3) ?
N21 C22 C27 . . 121.5(3) ?
C23 C22 C27 . . 118.4(3) ?
C24 C23 C22 . . 119.6(3) ?
C24 C23 H23 . . 120.2 ?
C22 C23 H23 . . 120.2 ?
C23 C24 C25 . . 121.3(4) ?
C23 C24 H24 . . 119.4 ?
C25 C24 H24 . . 119.4 ?
C26 C25 C24 . . 121.0(4) ?
C26 C25 H25 . . 119.5 ?
C24 C25 H25 . . 119.5 ?
C25 C26 C27 . . 119.3(3) ?
C25 C26 H26 . . 120.3 ?
C27 C26 H26 . . 120.3 ?
N28 C27 C26 . . 121.1(3) ?
N28 C27 C22 . . 118.5(3) ?
C26 C27 C22 . . 120.4(3) ?
C27 N28 C29 . . 120.8(3) ?
C27 N28 H28 . . 115(2) ?
C29 N28 H28 . . 124(2) ?
N28 C29 C16 . . 120.5(3) ?
N28 C29 C20 . . 119.0(3) ?
C16 C29 C20 . . 120.5(3) ?

loop_
_geom_bond_atom_site_label_1
_geom_bond_atom_site_label_2
_geom_bond_site_symmetry_2
_geom_bond_distance
_geom_bond_publ_flag
O1 C2 . 1.378(4) ?
O1 C9 . 1.384(4) ?
C2 C3 . 1.367(5) ?
C2 C10 . 1.484(5) ?
C3 C4 . 1.452(5) ?
C3 C13 . 1.478(5) ?
C4 C9 . 1.385(5) ?
C4 C5 . 1.405(5) ?
C5 C6 . 1.377(5) ?
C5 H5 . 0.9500 ?
C6 C7 . 1.403(5) ?
C6 H6 . 0.9500 ?
C7 C8 . 1.381(5) ?
C7 H7 . 0.9500 ?
C8 C9 . 1.385(5) ?
C8 H8 . 0.9500 ?
C10 O12 . 1.207(4) ?
C10 O11 . 1.323(4) ?
O11 H11 . 0.99(5) ?
C13 O15 . 1.269(4) ?
C13 O14 . 1.273(4) ?
C16 C17 . 1.364(5) ?
C16 C29 . 1.415(5) ?
C16 H16 . 0.9500 ?
C17 C18 . 1.412(5) ?
C17 H17 . 0.9500 ?
C18 C19 . 1.359(5) ?
C18 H18 . 0.9500 ?
C19 C20 . 1.422(5) ?
C19 H19 . 0.9500 ?
C20 N21 . 1.341(4) ?
C20 C29 . 1.426(5) ?
N21 C22 . 1.343(4) ?
C22 C23 . 1.422(5) ?
C22 C27 . 1.442(5) ?
C23 C24 . 1.359(5) ?
C23 H23 . 0.9500 ?
C24 C25 . 1.426(6) ?
C24 H24 . 0.9500 ?
C25 C26 . 1.357(5) ?
C25 H25 . 0.9500 ?
C26 C27 . 1.408(5) ?
C26 H26 . 0.9500 ?
C27 N28 . 1.349(4) ?
N28 C29 . 1.351(4) ?
N28 H28 . 1.03(4) ?

loop_
_geom_hbond_atom_site_label_D
_geom_hbond_atom_site_label_H
_geom_hbond_atom_site_label_A
_geom_hbond_site_symmetry_A
_geom_hbond_distance_DH
_geom_hbond_distance_HA
_geom_hbond_distance_DA
_geom_hbond_angle_DHA
O11 H11 O15 . 0.99(5) 1.52(5) 2.503(3) 171(4)
N28 H28 O14 . 1.03(4) 1.57(4) 2.553(4) 158(3)
C6 H6 O12 2_554 0.95 2.51 3.328(4) 143.7
C8 H8 N21 1_345 0.95 2.50 3.427(4) 165.3
C26 H26 O15 . 0.95 2.48 3.395(4) 160.8

loop_
_cod_related_entry_id
_cod_related_entry_database
_cod_related_entry_code
1 ChemSpider 30654202
